data_4078739
loop_
_publ_author_name
'Oberhauser, Werner'
'Ienco, Andrea'
'Vizza, Francesco'
'Trettenbrein, Barbara'
'Oberhuber, Dennis'
'Strabler, Christof'
'Ortner, Teresa'
'Br\"uggeller, Peter'

_publ_section_title
;
 Regioselective Hydromethoxycarbonylation of Terminal Alkynes Catalyzed by
 Palladium(II)--Tetraphos Complexes
;
_journal_issue 13
_journal_name_full Organometallics
_journal_page_first 4832
_journal_paper_doi 10.1021/om3003812
_journal_volume 31
_journal_year 2012
_chemical_formula_moiety 'C28 H32 O2 P2 Pd, 2(C7 H7 O3 S)'
_chemical_formula_sum 'C42 H46 O8 P2 Pd S2'
_chemical_formula_weight 911.27
_chemical_name_systematic '[Pd(meso-dppb)(H2O)2](OTs)2'
_space_group_IT_number 14
_symmetry_cell_setting monoclinic
_symmetry_space_group_name_Hall '-P 2ybc'
_symmetry_space_group_name_H-M 'P 1 21/c 1'
_atom_sites_solution_hydrogens geom
_atom_sites_solution_primary direct
_atom_sites_solution_secondary difmap
_audit_creation_method SHELXL-97
_cell_angle_alpha 90.00
_cell_angle_beta 105.147(2)
_cell_angle_gamma 90.00
_cell_formula_units_Z 4
_cell_length_a 11.5785(2)
_cell_length_b 18.7728(3)
_cell_length_c 19.2270(3)
_cell_measurement_temperature 150(2)
_cell_volume 4034.01(12)
_computing_molecular_graphics 'SHELXTL-NT V6.1'
_computing_publication_material 'SHELXTL-NT V6.1'
_computing_structure_refinement 'SHELXL-97 (Sheldrick, 1997)'
_computing_structure_solution 'SHELXS-97 (Sheldrick, 1990)'
_diffrn_ambient_temperature 150(2)
_diffrn_measured_fraction_theta_full 1.00
_diffrn_measurement_method 'phi- and omega-scans'
_diffrn_radiation_monochromator graphite
_diffrn_radiation_source 'fine-focus sealed tube'
_diffrn_radiation_type MoK\a
_diffrn_radiation_wavelength 0.71073
_diffrn_reflns_av_R_equivalents 0.0310
_diffrn_reflns_av_sigmaI/netI 0.0411
_diffrn_reflns_limit_h_max 14
_diffrn_reflns_limit_h_min -15
_diffrn_reflns_limit_k_max 25
_diffrn_reflns_limit_k_min 0
_diffrn_reflns_limit_l_max 26
_diffrn_reflns_limit_l_min 0
_diffrn_reflns_number 10742
_diffrn_reflns_theta_full 29.02
_diffrn_reflns_theta_max 29.02
_diffrn_reflns_theta_min 4.14
_diffrn_standards_decay_% 0
_exptl_absorpt_coefficient_mu 0.696
_exptl_absorpt_correction_T_max 0.870
_exptl_absorpt_correction_T_min 0.850
_exptl_absorpt_correction_type multi-scan
_exptl_absorpt_process_details 'Otwinowski et al, 1997'
_exptl_crystal_colour colourless
_exptl_crystal_density_diffrn 1.500
_exptl_crystal_density_method 'not measured'
_exptl_crystal_description prism
_exptl_crystal_F_000 1880
_exptl_crystal_size_max 0.30
_exptl_crystal_size_mid 0.20
_exptl_crystal_size_min 0.20
_refine_diff_density_max 0.530
_refine_diff_density_min -0.546
_refine_diff_density_rms 0.071
_refine_ls_extinction_method none
_refine_ls_goodness_of_fit_ref 1.028
_refine_ls_hydrogen_treatment mixed
_refine_ls_matrix_type full
_refine_ls_number_parameters 512
_refine_ls_number_reflns 9258
_refine_ls_number_restraints 0
_refine_ls_restrained_S_all 1.028
_refine_ls_R_factor_all 0.0483
_refine_ls_R_factor_gt 0.0335
_refine_ls_shift/su_max 0.002
_refine_ls_shift/su_mean 0.000
_refine_ls_structure_factor_coef Fsqd
_refine_ls_weighting_details 'calc w=1/[\s^2^(Fo^2^)+(0.0321P)^2^+1.8487P] where P=(Fo^2^+2Fc^2^)/3'
_refine_ls_weighting_scheme calc
_refine_ls_wR_factor_gt 0.0725
_refine_ls_wR_factor_ref 0.0791
_reflns_number_gt 7434
_reflns_number_total 10742
_reflns_threshold_expression >2sigma(I)
_cod_data_source_file om3003812_si_008.cif
_cod_data_source_block 4
_cod_original_sg_symbol_H-M 'P 21/c'
_cod_database_code 4078739

loop_
_symmetry_equiv_pos_as_xyz
'x, y, z'
'-x, y+1/2, -z+1/2'
'-x, -y, -z'
'x, -y-1/2, z-1/2'

loop_
_atom_site_label
_atom_site_type_symbol
_atom_site_fract_x
_atom_site_fract_y
_atom_site_fract_z
_atom_site_U_iso_or_equiv
_atom_site_adp_type
_atom_site_occupancy
_atom_site_symmetry_multiplicity
_atom_site_calc_flag
_atom_site_refinement_flags
Pd1 Pd 0.693068(14) 0.254181(9) 0.559699(9) 0.01854(5) Uani 1 1 d .
S1 S 0.50528(5) 0.31810(3) 0.17062(3) 0.02555(13) Uani 1 1 d .
S2 S -0.08058(6) 0.13377(4) 0.25142(4) 0.03162(15) Uani 1 1 d .
P1 P 0.61107(5) 0.31193(3) 0.45837(3) 0.01951(12) Uani 1 1 d .
P2 P 0.75740(5) 0.18313(3) 0.48411(3) 0.01901(12) Uani 1 1 d .
O1 O 0.46178(15) 0.30664(10) 0.09396(9) 0.0315(4) Uani 1 1 d .
O2 O 0.59726(15) 0.37332(10) 0.18811(9) 0.0344(4) Uani 1 1 d .
O3 O 0.54567(16) 0.25262(10) 0.21049(10) 0.0361(4) Uani 1 1 d .
O4 O -0.09491(16) 0.21101(10) 0.25312(9) 0.0363(4) Uani 1 1 d .
O5 O -0.08105(16) 0.09888(10) 0.31805(10) 0.0405(5) Uani 1 1 d .
O6 O -0.16562(16) 0.10208(11) 0.18879(10) 0.0419(5) Uani 1 1 d .
O7 O 0.63754(16) 0.33042(10) 0.62555(10) 0.0252(4) Uani 1 1 d .
HO7A H 0.697(3) 0.3542(16) 0.6453(15) 0.033(8) Uiso 1 1 d .
HO7B H 0.612(3) 0.3097(17) 0.6523(17) 0.045(10) Uiso 1 1 d .
O8 O 0.78712(16) 0.19597(10) 0.65376(9) 0.0236(4) Uani 1 1 d .
HO8A H 0.745(2) 0.1704(15) 0.6659(14) 0.023(7) Uiso 1 1 d .
HO8B H 0.826(3) 0.222(2) 0.690(2) 0.082(13) Uiso 1 1 d .
C1 C 0.55900(19) 0.24402(12) 0.38869(12) 0.0213(5) Uani 1 1 d .
H1 H 0.5322 0.2683 0.3409 0.026 Uiso 1 1 calc R
C2 C 0.6690(2) 0.19717(13) 0.38895(12) 0.0238(5) Uani 1 1 d .
H2 H 0.7207 0.2259 0.3652 0.029 Uiso 1 1 calc R
C3 C 0.6395(2) 0.12845(13) 0.34565(13) 0.0305(6) Uani 1 1 d .
H3A H 0.7135 0.1019 0.3484 0.037 Uiso 1 1 calc R
H3B H 0.6007 0.1399 0.2952 0.037 Uiso 1 1 calc R
H3C H 0.5855 0.0993 0.3655 0.037 Uiso 1 1 calc R
C4 C 0.4528(2) 0.20337(13) 0.40279(13) 0.0276(5) Uani 1 1 d .
H4A H 0.3870 0.2366 0.4015 0.033 Uiso 1 1 calc R
H4B H 0.4771 0.1806 0.4502 0.033 Uiso 1 1 calc R
H4C H 0.4262 0.1669 0.3656 0.033 Uiso 1 1 calc R
C5 C 0.48794(19) 0.37191(13) 0.45493(13) 0.0244(5) Uani 1 1 d .
C6 C 0.4040(2) 0.35722(14) 0.49288(14) 0.0302(6) Uani 1 1 d .
H6 H 0.4149 0.3180 0.5251 0.036 Uiso 1 1 calc R
C7 C 0.3036(2) 0.40077(16) 0.48315(15) 0.0372(6) Uani 1 1 d .
H7 H 0.2450 0.3905 0.5083 0.045 Uiso 1 1 calc R
C8 C 0.2884(2) 0.45850(15) 0.43751(16) 0.0390(7) Uani 1 1 d .
H8 H 0.2198 0.4880 0.4315 0.047 Uiso 1 1 calc R
C9 C 0.3725(3) 0.47352(16) 0.40050(18) 0.0449(7) Uani 1 1 d .
H9 H 0.3623 0.5135 0.3692 0.054 Uiso 1 1 calc R
C10 C 0.4723(2) 0.43005(14) 0.40918(16) 0.0375(6) Uani 1 1 d .
H10 H 0.5303 0.4403 0.3835 0.045 Uiso 1 1 calc R
C11 C 0.72921(19) 0.36162(12) 0.43444(12) 0.0223(5) Uani 1 1 d .
C12 C 0.7280(2) 0.37490(13) 0.36293(13) 0.0275(5) Uani 1 1 d .
H12 H 0.6623 0.3596 0.3250 0.033 Uiso 1 1 calc R
C13 C 0.8231(2) 0.41056(14) 0.34751(15) 0.0337(6) Uani 1 1 d .
H13 H 0.8229 0.4196 0.2989 0.040 Uiso 1 1 calc R
C14 C 0.9182(2) 0.43305(14) 0.40275(15) 0.0356(6) Uani 1 1 d .
H14 H 0.9826 0.4580 0.3918 0.043 Uiso 1 1 calc R
C15 C 0.9205(2) 0.41966(14) 0.47348(15) 0.0347(6) Uani 1 1 d .
H15 H 0.9867 0.4349 0.5111 0.042 Uiso 1 1 calc R
C16 C 0.8261(2) 0.38383(13) 0.48989(13) 0.0264(5) Uani 1 1 d .
H16 H 0.8275 0.3745 0.5387 0.032 Uiso 1 1 calc R
C17 C 0.7497(2) 0.09011(12) 0.50546(12) 0.0232(5) Uani 1 1 d .
C18 C 0.8272(2) 0.04133(14) 0.48630(14) 0.0307(6) Uani 1 1 d .
H18 H 0.8879 0.0575 0.4651 0.037 Uiso 1 1 calc R
C19 C 0.8152(2) -0.03054(14) 0.49828(16) 0.0385(6) Uani 1 1 d .
H19 H 0.8686 -0.0637 0.4858 0.046 Uiso 1 1 calc R
C20 C 0.7260(2) -0.05459(14) 0.52832(15) 0.0382(6) Uani 1 1 d .
H20 H 0.7174 -0.1041 0.5358 0.046 Uiso 1 1 calc R
C21 C 0.6493(2) -0.00622(14) 0.54750(14) 0.0330(6) Uani 1 1 d .
H21 H 0.5885 -0.0228 0.5684 0.040 Uiso 1 1 calc R
C22 C 0.6605(2) 0.06583(13) 0.53641(12) 0.0259(5) Uani 1 1 d .
H22 H 0.6077 0.0987 0.5498 0.031 Uiso 1 1 calc R
C23 C 0.91358(19) 0.20079(12) 0.48962(12) 0.0221(5) Uani 1 1 d .
C24 C 0.9533(2) 0.22575(15) 0.43180(14) 0.0310(6) Uani 1 1 d .
H24 H 0.8979 0.2342 0.3865 0.037 Uiso 1 1 calc R
C25 C 1.0748(2) 0.23820(16) 0.44074(16) 0.0377(7) Uani 1 1 d .
H25 H 1.1023 0.2549 0.4013 0.045 Uiso 1 1 calc R
C26 C 1.1553(2) 0.22645(14) 0.50630(15) 0.0326(6) Uani 1 1 d .
H26 H 1.2381 0.2352 0.5121 0.039 Uiso 1 1 calc R
C27 C 1.1157(2) 0.20202(14) 0.56332(14) 0.0320(6) Uani 1 1 d .
H27 H 1.1714 0.1940 0.6086 0.038 Uiso 1 1 calc R
C28 C 0.9952(2) 0.18908(14) 0.55533(13) 0.0278(5) Uani 1 1 d .
H28 H 0.9686 0.1721 0.5950 0.033 Uiso 1 1 calc R
C29 C 0.3834(2) 0.34802(13) 0.20228(12) 0.0253(5) Uani 1 1 d .
C30 C 0.3248(2) 0.30106(14) 0.23647(13) 0.0279(5) Uani 1 1 d .
H30 H 0.3539 0.2539 0.2467 0.033 Uiso 1 1 calc R
C31 C 0.2226(2) 0.32325(15) 0.25599(14) 0.0339(6) Uani 1 1 d .
H31 H 0.1826 0.2910 0.2799 0.041 Uiso 1 1 calc R
C32 C 0.1788(2) 0.39167(16) 0.24087(15) 0.0359(6) Uani 1 1 d .
C33 C 0.2395(2) 0.43852(15) 0.20675(16) 0.0394(7) Uani 1 1 d .
H33 H 0.2104 0.4857 0.1965 0.047 Uiso 1 1 calc R
C34 C 0.3415(2) 0.41744(15) 0.18748(14) 0.0331(6) Uani 1 1 d .
H34 H 0.3824 0.4499 0.1644 0.040 Uiso 1 1 calc R
C35 C 0.0662(3) 0.41466(19) 0.25935(19) 0.0519(8) Uani 1 1 d .
H35A H 0.0487 0.4644 0.2448 0.062 Uiso 1 1 calc R
H35B H 0.0767 0.4103 0.3114 0.062 Uiso 1 1 calc R
H35C H -0.0004 0.3843 0.2339 0.062 Uiso 1 1 calc R
C36 C 0.0615(2) 0.11805(13) 0.23606(13) 0.0294(5) Uani 1 1 d .
C37 C 0.0886(3) 0.14899(15) 0.17703(15) 0.0374(6) Uani 1 1 d .
H37 H 0.0332 0.1804 0.1467 0.045 Uiso 1 1 calc R
C38 C 0.1971(3) 0.13406(15) 0.16224(16) 0.0393(7) Uani 1 1 d .
H38 H 0.2161 0.1562 0.1222 0.047 Uiso 1 1 calc R
C39 C 0.2784(2) 0.08739(14) 0.20498(15) 0.0339(6) Uani 1 1 d .
C40 C 0.2508(2) 0.05839(15) 0.26469(15) 0.0369(6) Uani 1 1 d .
H40 H 0.3068 0.0277 0.2955 0.044 Uiso 1 1 calc R
C41 C 0.1431(2) 0.07320(15) 0.28057(14) 0.0342(6) Uani 1 1 d .
H41 H 0.1255 0.0526 0.3218 0.041 Uiso 1 1 calc R
C42 C 0.3931(3) 0.06953(18) 0.18625(17) 0.0475(8) Uani 1 1 d .
H42A H 0.3966 0.0953 0.1425 0.057 Uiso 1 1 calc R
H42B H 0.3964 0.0182 0.1779 0.057 Uiso 1 1 calc R
H42C H 0.4611 0.0835 0.2261 0.057 Uiso 1 1 calc R

loop_
_atom_site_aniso_label
_atom_site_aniso_U_11
_atom_site_aniso_U_22
_atom_site_aniso_U_33
_atom_site_aniso_U_23
_atom_site_aniso_U_13
_atom_site_aniso_U_12
Pd1 0.01914(8) 0.01844(9) 0.01816(9) 0.00051(7) 0.00506(6) 0.00120(6)
S1 0.0243(3) 0.0314(3) 0.0219(3) 0.0007(3) 0.0077(2) 0.0046(2)
S2 0.0297(3) 0.0290(3) 0.0334(3) 0.0011(3) 0.0033(3) 0.0040(3)
P1 0.0184(3) 0.0185(3) 0.0214(3) 0.0017(2) 0.0047(2) 0.0001(2)
P2 0.0190(3) 0.0180(3) 0.0198(3) -0.0010(2) 0.0046(2) 0.0005(2)
O1 0.0323(9) 0.0392(11) 0.0227(8) -0.0039(8) 0.0069(7) 0.0042(8)
O2 0.0267(9) 0.0430(11) 0.0349(10) -0.0082(9) 0.0107(7) -0.0021(8)
O3 0.0401(10) 0.0397(11) 0.0331(10) 0.0096(9) 0.0177(8) 0.0149(8)
O4 0.0442(10) 0.0312(10) 0.0302(10) 0.0010(8) 0.0042(8) 0.0086(8)
O5 0.0385(10) 0.0401(11) 0.0445(11) 0.0102(10) 0.0137(9) 0.0035(9)
O6 0.0319(9) 0.0385(11) 0.0485(12) -0.0087(9) -0.0016(8) 0.0046(8)
O7 0.0266(9) 0.0237(10) 0.0260(9) -0.0012(8) 0.0080(8) 0.0017(7)
O8 0.0237(8) 0.0249(9) 0.0221(9) 0.0025(8) 0.0058(7) 0.0010(7)
C1 0.0214(10) 0.0210(12) 0.0204(11) 0.0008(9) 0.0034(8) -0.0012(9)
C2 0.0242(11) 0.0265(13) 0.0208(11) -0.0009(10) 0.0060(9) -0.0012(9)
C3 0.0370(13) 0.0274(14) 0.0239(12) -0.0027(11) 0.0023(10) 0.0022(11)
C4 0.0228(11) 0.0269(13) 0.0313(13) -0.0001(11) 0.0039(10) -0.0043(10)
C5 0.0212(11) 0.0231(12) 0.0282(12) -0.0013(10) 0.0051(9) -0.0003(9)
C6 0.0274(12) 0.0314(14) 0.0323(13) 0.0046(11) 0.0088(10) 0.0031(10)
C7 0.0265(12) 0.0465(17) 0.0421(16) 0.0021(14) 0.0151(11) 0.0063(12)
C8 0.0307(13) 0.0327(15) 0.0507(17) -0.0056(13) 0.0055(12) 0.0114(11)
C9 0.0428(15) 0.0308(16) 0.063(2) 0.0176(15) 0.0169(14) 0.0132(12)
C10 0.0361(14) 0.0306(15) 0.0507(17) 0.0145(13) 0.0201(12) 0.0091(11)
C11 0.0235(11) 0.0162(11) 0.0271(12) -0.0002(10) 0.0066(9) 0.0007(9)
C12 0.0273(12) 0.0287(13) 0.0275(13) 0.0019(11) 0.0088(10) 0.0003(10)
C13 0.0427(14) 0.0292(14) 0.0359(14) -0.0002(12) 0.0220(12) -0.0030(11)
C14 0.0337(13) 0.0319(15) 0.0471(16) -0.0018(13) 0.0210(12) -0.0076(11)
C15 0.0312(13) 0.0312(14) 0.0417(15) -0.0075(12) 0.0094(11) -0.0100(11)
C16 0.0295(12) 0.0222(12) 0.0289(13) -0.0019(10) 0.0099(10) -0.0026(10)
C17 0.0236(11) 0.0199(12) 0.0242(12) -0.0004(10) 0.0027(9) -0.0002(9)
C18 0.0281(12) 0.0256(13) 0.0396(15) -0.0019(12) 0.0109(11) 0.0003(10)
C19 0.0383(14) 0.0227(13) 0.0544(18) -0.0022(13) 0.0120(13) 0.0040(11)
C20 0.0414(15) 0.0208(13) 0.0494(17) 0.0039(12) 0.0066(13) -0.0012(11)
C21 0.0340(13) 0.0292(14) 0.0351(14) 0.0070(12) 0.0080(11) -0.0053(11)
C22 0.0276(11) 0.0259(13) 0.0230(12) 0.0018(10) 0.0048(9) 0.0026(10)
C23 0.0226(10) 0.0180(11) 0.0258(12) -0.0030(10) 0.0066(9) -0.0006(9)
C24 0.0248(11) 0.0407(15) 0.0281(13) 0.0038(12) 0.0078(10) -0.0015(11)
C25 0.0301(13) 0.0472(18) 0.0397(15) 0.0036(13) 0.0159(12) -0.0040(12)
C26 0.0220(11) 0.0294(14) 0.0467(16) -0.0090(12) 0.0095(11) -0.0036(10)
C27 0.0220(11) 0.0359(15) 0.0336(14) -0.0067(12) -0.0008(10) 0.0006(10)
C28 0.0259(11) 0.0315(14) 0.0262(12) -0.0002(11) 0.0068(10) 0.0023(10)
C29 0.0234(11) 0.0297(13) 0.0224(12) -0.0032(10) 0.0055(9) 0.0013(10)
C30 0.0263(11) 0.0315(14) 0.0246(12) 0.0009(11) 0.0044(10) 0.0020(10)
C31 0.0332(13) 0.0400(16) 0.0317(14) -0.0003(12) 0.0143(11) -0.0037(11)
C32 0.0321(13) 0.0425(17) 0.0368(15) -0.0060(13) 0.0153(11) 0.0030(12)
C33 0.0394(14) 0.0311(15) 0.0512(17) -0.0020(14) 0.0180(13) 0.0068(12)
C34 0.0331(13) 0.0312(15) 0.0386(15) 0.0000(12) 0.0158(11) -0.0001(11)
C35 0.0422(16) 0.055(2) 0.067(2) -0.0077(18) 0.0289(15) 0.0056(15)
C36 0.0317(12) 0.0248(13) 0.0290(13) -0.0038(11) 0.0034(10) -0.0018(10)
C37 0.0458(15) 0.0292(15) 0.0368(15) 0.0092(12) 0.0101(12) 0.0063(12)
C38 0.0499(16) 0.0318(15) 0.0397(16) 0.0044(13) 0.0183(13) -0.0010(13)
C39 0.0332(13) 0.0298(14) 0.0373(15) -0.0096(12) 0.0069(11) -0.0063(11)
C40 0.0317(13) 0.0384(16) 0.0348(15) -0.0001(13) -0.0013(11) 0.0021(12)
C41 0.0335(13) 0.0347(15) 0.0303(14) 0.0050(12) 0.0008(11) -0.0012(11)
C42 0.0400(15) 0.053(2) 0.0507(18) -0.0112(16) 0.0145(14) -0.0028(14)

loop_
_atom_type_symbol
_atom_type_description
_atom_type_scat_dispersion_real
_atom_type_scat_dispersion_imag
_atom_type_scat_source
C C 0.0033 0.0016 'International Tables Vol C Tables 4.2.6.8 and 6.1.1.4'
H H 0.0000 0.0000 'International Tables Vol C Tables 4.2.6.8 and 6.1.1.4'
O O 0.0106 0.0060 'International Tables Vol C Tables 4.2.6.8 and 6.1.1.4'
P P 0.1023 0.0942 'International Tables Vol C Tables 4.2.6.8 and 6.1.1.4'
S S 0.1246 0.1234 'International Tables Vol C Tables 4.2.6.8 and 6.1.1.4'
Pd Pd -0.9988 1.0072 'International Tables Vol C Tables 4.2.6.8 and 6.1.1.4'

loop_
_geom_angle_atom_site_label_1
_geom_angle_atom_site_label_2
_geom_angle_atom_site_label_3
_geom_angle
O7 Pd1 O8 90.39(7)
O7 Pd1 P1 93.88(5)
O8 Pd1 P1 174.42(5)
O7 Pd1 P2 174.08(6)
O8 Pd1 P2 93.55(5)
P1 Pd1 P2 81.92(2)
O1 S1 O3 112.90(11)
O1 S1 O2 112.31(11)
O3 S1 O2 111.25(11)
O1 S1 C29 107.57(10)
O3 S1 C29 105.17(11)
O2 S1 C29 107.14(11)
O5 S2 O4 113.87(12)
O5 S2 O6 112.83(12)
O4 S2 O6 111.40(11)
O5 S2 C36 107.00(12)
O4 S2 C36 106.56(12)
O6 S2 C36 104.42(12)
C5 P1 C11 108.13(11)
C5 P1 C1 107.54(10)
C11 P1 C1 107.36(11)
C5 P1 Pd1 119.39(8)
C11 P1 Pd1 107.27(7)
C1 P1 Pd1 106.62(8)
C17 P2 C23 105.79(11)
C17 P2 C2 108.24(11)
C23 P2 C2 108.32(11)
C17 P2 Pd1 112.63(8)
C23 P2 Pd1 110.41(8)
C2 P2 Pd1 111.21(8)
Pd1 O7 HO7A 107(2)
Pd1 O7 HO7B 107(2)
HO7A O7 HO7B 113(3)
Pd1 O8 HO8A 110(2)
Pd1 O8 HO8B 115(3)
HO8A O8 HO8B 110(3)
C4 C1 C2 114.52(19)
C4 C1 P1 110.08(16)
C2 C1 P1 106.25(14)
C4 C1 H1 108.6
C2 C1 H1 108.6
P1 C1 H1 108.6
C3 C2 C1 114.39(18)
C3 C2 P2 113.75(17)
C1 C2 P2 108.88(15)
C3 C2 H2 106.4
C1 C2 H2 106.4
P2 C2 H2 106.4
C2 C3 H3A 109.5
C2 C3 H3B 109.5
H3A C3 H3B 109.5
C2 C3 H3C 109.5
H3A C3 H3C 109.5
H3B C3 H3C 109.5
C1 C4 H4A 109.5
C1 C4 H4B 109.5
H4A C4 H4B 109.5
C1 C4 H4C 109.5
H4A C4 H4C 109.5
H4B C4 H4C 109.5
C10 C5 C6 119.9(2)
C10 C5 P1 119.09(19)
C6 C5 P1 120.80(19)
C5 C6 C7 119.2(2)
C5 C6 H6 120.4
C7 C6 H6 120.4
C8 C7 C6 120.8(3)
C8 C7 H7 119.6
C6 C7 H7 119.6
C7 C8 C9 120.0(2)
C7 C8 H8 120.0
C9 C8 H8 120.0
C8 C9 C10 119.8(3)
C8 C9 H9 120.1
C10 C9 H9 120.1
C5 C10 C9 120.4(3)
C5 C10 H10 119.8
C9 C10 H10 119.8
C12 C11 C16 120.0(2)
C12 C11 P1 121.93(17)
C16 C11 P1 118.02(18)
C13 C12 C11 119.6(2)
C13 C12 H12 120.2
C11 C12 H12 120.2
C14 C13 C12 120.1(2)
C14 C13 H13 119.9
C12 C13 H13 119.9
C15 C14 C13 120.7(2)
C15 C14 H14 119.7
C13 C14 H14 119.7
C14 C15 C16 120.0(2)
C14 C15 H15 120.0
C16 C15 H15 120.0
C15 C16 C11 119.7(2)
C15 C16 H16 120.2
C11 C16 H16 120.2
C22 C17 C18 119.7(2)
C22 C17 P2 120.00(18)
C18 C17 P2 120.10(18)
C19 C18 C17 119.8(2)
C19 C18 H18 120.1
C17 C18 H18 120.1
C18 C19 C20 120.4(3)
C18 C19 H19 119.8
C20 C19 H19 119.8
C19 C20 C21 119.8(2)
C19 C20 H20 120.1
C21 C20 H20 120.1
C22 C21 C20 120.5(2)
C22 C21 H21 119.7
C20 C21 H21 119.7
C21 C22 C17 119.7(2)
C21 C22 H22 120.1
C17 C22 H22 120.1
C28 C23 C24 119.6(2)
C28 C23 P2 117.20(18)
C24 C23 P2 123.21(17)
C23 C24 C25 119.5(2)
C23 C24 H24 120.2
C25 C24 H24 120.2
C26 C25 C24 120.5(3)
C26 C25 H25 119.7
C24 C25 H25 119.7
C27 C26 C25 119.8(2)
C27 C26 H26 120.1
C25 C26 H26 120.1
C26 C27 C28 120.5(2)
C26 C27 H27 119.8
C28 C27 H27 119.8
C23 C28 C27 120.1(2)
C23 C28 H28 119.9
C27 C28 H28 119.9
C30 C29 C34 120.4(2)
C30 C29 S1 119.81(19)
C34 C29 S1 119.56(19)
C29 C30 C31 119.6(2)
C29 C30 H30 120.2
C31 C30 H30 120.2
C32 C31 C30 120.7(2)
C32 C31 H31 119.6
C30 C31 H31 119.6
C31 C32 C33 118.9(2)
C31 C32 C35 120.7(3)
C33 C32 C35 120.4(3)
C34 C33 C32 121.1(3)
C34 C33 H33 119.5
C32 C33 H33 119.5
C33 C34 C29 119.2(2)
C33 C34 H34 120.4
C29 C34 H34 120.4
C32 C35 H35A 109.5
C32 C35 H35B 109.5
H35A C35 H35B 109.5
C32 C35 H35C 109.5
H35A C35 H35C 109.5
H35B C35 H35C 109.5
C37 C36 C41 119.9(2)
C37 C36 S2 119.2(2)
C41 C36 S2 120.9(2)
C36 C37 C38 119.7(2)
C36 C37 H37 120.1
C38 C37 H37 120.1
C39 C38 C37 121.1(3)
C39 C38 H38 119.5
C37 C38 H38 119.5
C40 C39 C38 118.3(3)
C40 C39 C42 121.5(3)
C38 C39 C42 120.3(3)
C39 C40 C41 121.3(3)
C39 C40 H40 119.3
C41 C40 H40 119.3
C36 C41 C40 119.6(3)
C36 C41 H41 120.2
C40 C41 H41 120.2
C39 C42 H42A 109.5
C39 C42 H42B 109.5
H42A C42 H42B 109.5
C39 C42 H42C 109.5
H42A C42 H42C 109.5
H42B C42 H42C 109.5

loop_
_geom_bond_atom_site_label_1
_geom_bond_atom_site_label_2
_geom_bond_distance
Pd1 O7 2.1191(17)
Pd1 O8 2.1498(16)
Pd1 P1 2.2149(6)
Pd1 P2 2.2388(6)
S1 O1 1.4438(17)
S1 O3 1.4595(18)
S1 O2 1.4611(18)
S1 C29 1.768(2)
S2 O5 1.440(2)
S2 O4 1.461(2)
S2 O6 1.4676(19)
S2 C36 1.770(3)
P1 C5 1.804(2)
P1 C11 1.812(2)
P1 C1 1.833(2)
P2 C17 1.801(2)
P2 C23 1.814(2)
P2 C2 1.867(2)
O7 HO7A 0.83(3)
O7 HO7B 0.76(3)
O8 HO8A 0.77(3)
O8 HO8B 0.88(4)
C1 C4 1.531(3)
C1 C2 1.547(3)
C1 H1 1.0000
C2 C3 1.525(3)
C2 H2 1.0000
C3 H3A 0.9800
C3 H3B 0.9800
C3 H3C 0.9800
C4 H4A 0.9800
C4 H4B 0.9800
C4 H4C 0.9800
C5 C10 1.384(3)
C5 C6 1.387(3)
C6 C7 1.393(3)
C6 H6 0.9500
C7 C8 1.377(4)
C7 H7 0.9500
C8 C9 1.377(4)
C8 H8 0.9500
C9 C10 1.389(4)
C9 H9 0.9500
C10 H10 0.9500
C11 C12 1.394(3)
C11 C16 1.394(3)
C12 C13 1.385(3)
C12 H12 0.9500
C13 C14 1.381(4)
C13 H13 0.9500
C14 C15 1.376(4)
C14 H14 0.9500
C15 C16 1.388(3)
C15 H15 0.9500
C16 H16 0.9500
C17 C22 1.396(3)
C17 C18 1.397(3)
C18 C19 1.382(4)
C18 H18 0.9500
C19 C20 1.384(4)
C19 H19 0.9500
C20 C21 1.387(4)
C20 H20 0.9500
C21 C22 1.381(3)
C21 H21 0.9500
C22 H22 0.9500
C23 C28 1.384(3)
C23 C24 1.391(3)
C24 C25 1.391(3)
C24 H24 0.9500
C25 C26 1.376(4)
C25 H25 0.9500
C26 C27 1.373(4)
C26 H26 0.9500
C27 C28 1.384(3)
C27 H27 0.9500
C28 H28 0.9500
C29 C30 1.379(3)
C29 C34 1.394(4)
C30 C31 1.396(3)
C30 H30 0.9500
C31 C32 1.384(4)
C31 H31 0.9500
C32 C33 1.393(4)
C32 C35 1.502(4)
C33 C34 1.385(4)
C33 H33 0.9500
C34 H34 0.9500
C35 H35A 0.9800
C35 H35B 0.9800
C35 H35C 0.9800
C36 C37 1.382(4)
C36 C41 1.383(3)
C37 C38 1.388(4)
C37 H37 0.9500
C38 C39 1.387(4)
C38 H38 0.9500
C39 C40 1.381(4)
C39 C42 1.502(4)
C40 C41 1.388(4)
C40 H40 0.9500
C41 H41 0.9500
C42 H42A 0.9800
C42 H42B 0.9800
C42 H42C 0.9800

loop_
_geom_torsion_atom_site_label_1
_geom_torsion_atom_site_label_2
_geom_torsion_atom_site_label_3
_geom_torsion_atom_site_label_4
_geom_torsion
O7 Pd1 P1 C5 -24.18(10)
P2 Pd1 P1 C5 160.01(9)
O7 Pd1 P1 C11 99.12(10)
P2 Pd1 P1 C11 -76.69(8)
O7 Pd1 P1 C1 -146.12(9)
P2 Pd1 P1 C1 38.08(8)
O8 Pd1 P2 C17 43.89(9)
P1 Pd1 P2 C17 -139.38(8)
O8 Pd1 P2 C23 -74.12(10)
P1 Pd1 P2 C23 102.61(8)
O8 Pd1 P2 C2 165.60(10)
P1 Pd1 P2 C2 -17.67(8)
C5 P1 C1 C4 -59.86(18)
C11 P1 C1 C4 -176.01(15)
Pd1 P1 C1 C4 69.29(16)
C5 P1 C1 C2 175.61(15)
C11 P1 C1 C2 59.46(17)
Pd1 P1 C1 C2 -55.24(16)
C4 C1 C2 C3 46.4(3)
P1 C1 C2 C3 168.10(17)
C4 C1 C2 P2 -82.1(2)
P1 C1 C2 P2 39.61(18)
C17 P2 C2 C3 -15.2(2)
C23 P2 C2 C3 99.09(18)
Pd1 P2 C2 C3 -139.41(15)
C17 P2 C2 C1 113.67(16)
C23 P2 C2 C1 -132.07(16)
Pd1 P2 C2 C1 -10.56(17)
C11 P1 C5 C10 27.4(2)
C1 P1 C5 C10 -88.2(2)
Pd1 P1 C5 C10 150.31(18)
C11 P1 C5 C6 -157.85(19)
C1 P1 C5 C6 86.5(2)
Pd1 P1 C5 C6 -35.0(2)
C10 C5 C6 C7 1.2(4)
P1 C5 C6 C7 -173.4(2)
C5 C6 C7 C8 -1.2(4)
C6 C7 C8 C9 0.4(4)
C7 C8 C9 C10 0.3(5)
C6 C5 C10 C9 -0.6(4)
P1 C5 C10 C9 174.2(2)
C8 C9 C10 C5 -0.2(5)
C5 P1 C11 C12 -81.7(2)
C1 P1 C11 C12 34.1(2)
Pd1 P1 C11 C12 148.34(18)
C5 P1 C11 C16 101.4(2)
C1 P1 C11 C16 -142.87(18)
Pd1 P1 C11 C16 -28.6(2)
C16 C11 C12 C13 -0.4(4)
P1 C11 C12 C13 -177.27(19)
C11 C12 C13 C14 -0.3(4)
C12 C13 C14 C15 0.8(4)
C13 C14 C15 C16 -0.6(4)
C14 C15 C16 C11 -0.1(4)
C12 C11 C16 C15 0.6(4)
P1 C11 C16 C15 177.56(19)
C23 P2 C17 C22 151.99(18)
C2 P2 C17 C22 -92.1(2)
Pd1 P2 C17 C22 31.3(2)
C23 P2 C17 C18 -32.7(2)
C2 P2 C17 C18 83.2(2)
Pd1 P2 C17 C18 -153.43(17)
C22 C17 C18 C19 -0.2(4)
P2 C17 C18 C19 -175.5(2)
C17 C18 C19 C20 0.8(4)
C18 C19 C20 C21 -1.0(4)
C19 C20 C21 C22 0.5(4)
C20 C21 C22 C17 0.2(4)
C18 C17 C22 C21 -0.3(3)
P2 C17 C22 C21 175.00(19)
C17 P2 C23 C28 -60.3(2)
C2 P2 C23 C28 -176.18(19)
Pd1 P2 C23 C28 61.8(2)
C17 P2 C23 C24 120.3(2)
C2 P2 C23 C24 4.4(2)
Pd1 P2 C23 C24 -117.6(2)
C28 C23 C24 C25 0.4(4)
P2 C23 C24 C25 179.7(2)
C23 C24 C25 C26 -0.4(4)
C24 C25 C26 C27 0.2(4)
C25 C26 C27 C28 0.0(4)
C24 C23 C28 C27 -0.1(4)
P2 C23 C28 C27 -179.5(2)
C26 C27 C28 C23 -0.1(4)
O1 S1 C29 C30 101.0(2)
O3 S1 C29 C30 -19.6(2)
O2 S1 C29 C30 -138.08(19)
O1 S1 C29 C34 -74.0(2)
O3 S1 C29 C34 165.4(2)
O2 S1 C29 C34 46.9(2)
C34 C29 C30 C31 0.3(4)
S1 C29 C30 C31 -174.64(18)
C29 C30 C31 C32 0.5(4)
C30 C31 C32 C33 -1.0(4)
C30 C31 C32 C35 177.7(3)
C31 C32 C33 C34 0.5(4)
C35 C32 C33 C34 -178.1(3)
C32 C33 C34 C29 0.3(4)
C30 C29 C34 C33 -0.7(4)
S1 C29 C34 C33 174.2(2)
O5 S2 C36 C37 -176.6(2)
O4 S2 C36 C37 -54.5(2)
O6 S2 C36 C37 63.5(2)
O5 S2 C36 C41 5.9(2)
O4 S2 C36 C41 128.1(2)
O6 S2 C36 C41 -113.9(2)
C41 C36 C37 C38 0.9(4)
S2 C36 C37 C38 -176.6(2)
C36 C37 C38 C39 1.2(4)
C37 C38 C39 C40 -2.8(4)
C37 C38 C39 C42 177.4(3)
C38 C39 C40 C41 2.3(4)
C42 C39 C40 C41 -177.9(3)
C37 C36 C41 C40 -1.4(4)
S2 C36 C41 C40 176.0(2)
C39 C40 C41 C36 -0.2(4)
